data_1567617
loop_
_publ_author_name
'Karak, Pirudhan'
'Choudhury, Joyanta'

_publ_section_title
;
 Conformationally flexible heterohelicenes as stimuli-controlled soft
 molecular springs
;
_journal_issue 37
_journal_name_full 'Chemical Science'
_journal_page_first 11163
_journal_page_last 11173
_journal_paper_doi 10.1039/D2SC04006A
_journal_volume 13
_journal_year 2022
_chemical_formula_moiety '2(C F3 O3 S), C57 H51 N5'
_chemical_formula_sum 'C59 H51 F6 N5 O6 S2'
_chemical_formula_weight 1104.16
_space_group_crystal_system monoclinic
_space_group_IT_number 15
_space_group_name_Hall '-C 2yc'
_space_group_name_H-M_alt 'C 1 2/c 1'
_atom_sites_solution_hydrogens geom
_atom_sites_solution_primary dual
_audit_creation_date 2022-03-11
_audit_creation_method
;
Olex2 1.3
(compiled 2020.11.12 svn.r5f609507 for OlexSys, GUI svn.r6408)
;
_audit_update_record
;
2022-03-15 deposited with the CCDC.	2022-09-12 downloaded from the CCDC.
;
_cell_angle_alpha 90
_cell_angle_beta 124.270(10)
_cell_angle_gamma 90
_cell_formula_units_Z 4
_cell_length_a 22.116(7)
_cell_length_b 17.029(5)
_cell_length_c 16.379(8)
_cell_measurement_reflns_used 9981
_cell_measurement_temperature 293(2)
_cell_measurement_theta_max 28.67
_cell_measurement_theta_min 2.24
_cell_volume 5098(3)
_computing_cell_refinement 'SAINT V8.40A (Bruker, 2019)'
_computing_data_reduction 'SAINT V8.40A (Bruker, 2019)'
_computing_molecular_graphics 'Olex2 1.3 (Dolomanov et al., 2009)'
_computing_publication_material 'Olex2 1.3 (Dolomanov et al., 2009)'
_computing_structure_refinement 'SHELXL 2018/3 (Sheldrick, 2015)'
_computing_structure_solution 'SHELXT 2014/5 (Sheldrick, 2014)'
_diffrn_ambient_temperature 293(2)
_diffrn_measured_fraction_theta_full 0.990
_diffrn_measured_fraction_theta_max 0.992
_diffrn_measurement_device_type 'Bruker APEX-II CCD'
_diffrn_measurement_method '\f and \w scans'
_diffrn_radiation_type MoK\a
_diffrn_radiation_wavelength 0.71073
_diffrn_reflns_av_R_equivalents 0.0702
_diffrn_reflns_av_unetI/netI 0.0376
_diffrn_reflns_Laue_measured_fraction_full 0.990
_diffrn_reflns_Laue_measured_fraction_max 0.992
_diffrn_reflns_limit_h_max 29
_diffrn_reflns_limit_h_min -29
_diffrn_reflns_limit_k_max 22
_diffrn_reflns_limit_k_min -22
_diffrn_reflns_limit_l_max 22
_diffrn_reflns_limit_l_min -20
_diffrn_reflns_number 58133
_diffrn_reflns_point_group_measured_fraction_full 0.990
_diffrn_reflns_point_group_measured_fraction_max 0.992
_diffrn_reflns_theta_full 25.242
_diffrn_reflns_theta_max 28.598
_diffrn_reflns_theta_min 2.229
_diffrn_source_current 1.0
_diffrn_source_power 0.05
_diffrn_source_voltage 50.0
_diffrn_standards_number 0
_exptl_absorpt_coefficient_mu 0.186
_exptl_absorpt_correction_T_max 0.7458
_exptl_absorpt_correction_T_min 0.6944
_exptl_absorpt_correction_type none
_exptl_absorpt_process_details
;
SADABS-2016/2 (Bruker,2016/2) was used for absorption correction.
wR2(int) was 0.1141 before and 0.0644 after correction.
The Ratio of minimum to maximum transmission is 0.9311.
The \l/2 correction factor is Not present.
;
_exptl_crystal_colour 'dark orange'
_exptl_crystal_colour_modifier dark
_exptl_crystal_colour_primary orange
_exptl_crystal_density_diffrn 1.439
_exptl_crystal_description plate
_exptl_crystal_F_000 2296
_exptl_crystal_size_max 0.21
_exptl_crystal_size_mid 0.13
_exptl_crystal_size_min 0.01
_refine_diff_density_max 0.638
_refine_diff_density_min -0.391
_refine_diff_density_rms 0.060
_refine_ls_extinction_method none
_refine_ls_goodness_of_fit_ref 1.034
_refine_ls_hydrogen_treatment constr
_refine_ls_matrix_type full
_refine_ls_number_parameters 428
_refine_ls_number_reflns 6474
_refine_ls_number_restraints 125
_refine_ls_restrained_S_all 1.074
_refine_ls_R_factor_all 0.0786
_refine_ls_R_factor_gt 0.0594
_refine_ls_shift/su_max 0.000
_refine_ls_shift/su_mean 0.000
_refine_ls_structure_factor_coef Fsqd
_refine_ls_weighting_details 'w=1/[\s^2^(Fo^2^)+(0.0824P)^2^+8.8132P] where P=(Fo^2^+2Fc^2^)/3'
_refine_ls_weighting_scheme calc
_refine_ls_wR_factor_gt 0.1554
_refine_ls_wR_factor_ref 0.1713
_reflns_Friedel_coverage 0.000
_reflns_number_gt 5069
_reflns_number_total 6474
_reflns_threshold_expression 'I > 2\s(I)'
_cod_data_source_file d2sc04006a2.cif
_cod_data_source_block f2_a
_cod_depositor_comments 'Adding full bibliography for 1567617--1567621.cif.'
_cod_database_code 1567617
_shelx_shelxl_version_number 2018/3
_shelx_space_group_comment
;
The symmetry employed for this shelxl refinement is uniquely defined
by the following loop, which should always be used as a source of
symmetry information in preference to the above space-group names.
They are only intended as comments.
;
_shelx_estimated_absorpt_t_max 0.998
_shelx_estimated_absorpt_t_min 0.962
_olex2_refinement_description
;
1. Restrained distances
 S001-O00M \\sim S0-O00N
 with sigma of 0.02
 S001-O00S \\sim S0-O00T
 with sigma of 0.02
 C013-O1 \\sim C0-O1A
 with sigma of 0.04
 S001-C013 \\sim S0-C0
 with sigma of 0.02
 S001-O1 \\sim S0-O1A
 with sigma of 0.02
 F00R-C013 \\sim F00S-C0
 with sigma of 0.02
 F00R-F00T \\sim F00S-F00U
 with sigma of 0.04
 O00S-O1 \\sim O00T-O1A
 with sigma of 0.04
 F00T-C013 \\sim F00U-C0
 with sigma of 0.02
 F00Y-C013 \\sim F00Z-C0
 with sigma of 0.02
 F00R-F00Y \\sim F00S-F00Z
 with sigma of 0.04
 O00S-C013 \\sim O00T-C0
 with sigma of 0.04
 F00T-F00Y \\sim F00U-F00Z
 with sigma of 0.04
 S001-F00R \\sim S0-F00S
 with sigma of 0.04
 S001-F00T \\sim S0-F00U
 with sigma of 0.04
 S001-F00Y \\sim S0-F00Z
 with sigma of 0.04
 O00M-O00S \\sim O00N-O00T
 with sigma of 0.04
 O00M-C013 \\sim O00N-C0
 with sigma of 0.04
 O00M-O1 \\sim O00N-O1A
 with sigma of 0.04
2. Rigid body (RIGU) restrains
 O00T, O00N, S0, C0, O1A, F00S, F00U, F00Z, O00S, S001, O00M, C013, O1, F00R,
 F00T, F00Y
 with sigma for 1-2 distances of 0.001 and sigma for 1-3 distances of 0.001
3. Others
 Fixed Sof: S001(0.85) O00M(0.85) F00R(0.85) O00S(0.85) F00T(0.85) F00Y(0.85)
 C013(0.85) O1(0.85) O00N(0.15) S0(0.15) O00T(0.15) C0(0.15) O1A(0.15)
 F00S(0.15) F00U(0.15) F00Z(0.15)
4.a Secondary CH2 refined with riding coordinates:
 C00O(H00D,H00E), C00W(H00F,H00G), C010(H01A,H01B), C011(H01C,H01D)
4.b Aromatic/amide H refined with riding coordinates:
 C5(H5), C6(H6), C14(H14), C7(H7), C9(H9), C12(H12), C22(H22), C13(H13),
 C10(H10)
4.c Idealised Me refined as rotating group:
 C00G(H00A,H00B,H00C), C00Z(H00H,H00I,H00J), C012(H01E,H01F,H01G)
;
_olex2_submission_special_instructions 'No special instructions were received'

loop_
_space_group_symop_operation_xyz
'x, y, z'
'-x, y, -z+1/2'
'x+1/2, y+1/2, z'
'-x+1/2, y+1/2, -z+1/2'
'-x, -y, -z'
'x, -y, z-1/2'
'-x+1/2, -y+1/2, -z'
'x+1/2, -y+1/2, z-1/2'

loop_
_atom_site_label
_atom_site_type_symbol
_atom_site_fract_x
_atom_site_fract_y
_atom_site_fract_z
_atom_site_U_iso_or_equiv
_atom_site_adp_type
_atom_site_occupancy
_atom_site_site_symmetry_order
_atom_site_calc_flag
_atom_site_refinement_flags_posn
_atom_site_refinement_flags_adp
_atom_site_refinement_flags_occupancy
_atom_site_disorder_assembly
_atom_site_disorder_group
S001 S 0.24319(4) 0.46629(6) 0.58926(6) 0.0338(2) Uani 0.85 1 d D . P A 1
N3 N 0.500000 0.44411(13) 0.750000 0.0213(4) Uani 1 2 d S T P . .
N1 N 0.44547(8) 0.44581(9) 0.83909(11) 0.0208(3) Uani 1 1 d . . . . .
N2 N 0.36690(8) 0.46407(9) 0.88068(11) 0.0228(3) Uani 1 1 d . . . . .
C15 C 0.39071(10) 0.60921(12) 0.92604(13) 0.0243(4) Uani 1 1 d . . . . .
C4 C 0.49711(10) 0.58940(11) 0.87408(12) 0.0218(4) Uani 1 1 d . . . . .
C5 C 0.55857(10) 0.58286(12) 0.87031(13) 0.0240(4) Uani 1 1 d . . . . .
H5 H 0.576093 0.533396 0.869626 0.029 Uiso 1 1 calc R U . . .
C8 C 0.51172(11) 0.73343(12) 0.88212(13) 0.0256(4) Uani 1 1 d . . . . .
C16 C 0.42480(10) 0.67557(11) 0.91446(13) 0.0236(4) Uani 1 1 d . . . . .
C3 C 0.45155(10) 0.52550(11) 0.86765(13) 0.0214(4) Uani 1 1 d . . . . .
C2 C 0.40214(10) 0.53537(11) 0.89338(13) 0.0224(4) Uani 1 1 d . . . . .
C21 C 0.47217(10) 0.40395(11) 0.79113(13) 0.0218(4) Uani 1 1 d . . . . .
C17 C 0.47659(10) 0.66574(11) 0.88827(13) 0.0229(4) Uani 1 1 d . . . . .
C18 C 0.38612(10) 0.32515(12) 0.84703(14) 0.0252(4) Uani 1 1 d . . . . .
C1 C 0.39564(10) 0.40900(11) 0.85243(13) 0.0224(4) Uani 1 1 d . . . . .
C00G C 0.29663(11) 0.45798(13) 0.87183(15) 0.0286(4) Uani 1 1 d . . . . .
H00A H 0.306096 0.448314 0.935793 0.043 Uiso 1 1 calc R U . . .
H00B H 0.268366 0.415499 0.828214 0.043 Uiso 1 1 calc R U . . .
H00C H 0.269889 0.506184 0.845750 0.043 Uiso 1 1 calc R U . . .
C6 C 0.59378(10) 0.64961(12) 0.86758(13) 0.0267(4) Uani 1 1 d . . . . .
H6 H 0.634477 0.644185 0.864913 0.032 Uiso 1 1 calc R U . . .
C14 C 0.35039(11) 0.61986(13) 0.96803(14) 0.0287(4) Uani 1 1 d . . . . .
H14 H 0.331329 0.576492 0.980702 0.034 Uiso 1 1 calc R U . . .
C7 C 0.56894(11) 0.72385(12) 0.86877(14) 0.0274(4) Uani 1 1 d . . . . .
H7 H 0.590127 0.767736 0.860720 0.033 Uiso 1 1 calc R U . . .
C11 C 0.41026(11) 0.75216(12) 0.93505(14) 0.0277(4) Uani 1 1 d . . . . .
C9 C 0.48970(12) 0.81034(12) 0.89295(15) 0.0304(4) Uani 1 1 d . . . . .
H9 H 0.508844 0.854618 0.882045 0.036 Uiso 1 1 calc R U . . .
O00M O 0.22586(18) 0.42781(16) 0.6517(2) 0.0563(7) Uani 0.85 1 d D . P A 1
C12 C 0.36640(12) 0.76046(13) 0.97203(15) 0.0316(4) Uani 1 1 d . . . . .
H12 H 0.355871 0.810325 0.983976 0.038 Uiso 1 1 calc R U . . .
C00O C 0.26175(11) 0.26735(13) 0.79595(15) 0.0302(4) Uani 1 1 d . . . . .
H00D H 0.241209 0.309288 0.747464 0.036 Uiso 1 1 calc R U . . .
H00E H 0.261594 0.219692 0.763399 0.036 Uiso 1 1 calc R U . . .
C22 C 0.500000 0.28176(17) 0.750000 0.0296(6) Uani 1 2 d S T P . .
H22 H 0.500001 0.227149 0.750000 0.035 Uiso 1 2 calc R U P . .
C20 C 0.46526(10) 0.32157(11) 0.78760(14) 0.0254(4) Uani 1 1 d . . . . .
F00R F 0.18304(18) 0.58835(13) 0.4731(2) 0.0833(8) Uani 0.85 1 d D . P A 1
O00S O 0.22497(15) 0.41952(15) 0.50437(19) 0.0589(6) Uani 0.85 1 d D . P A 1
F00T F 0.10744(14) 0.5130(2) 0.4805(3) 0.0993(10) Uani 0.85 1 d D . P A 1
C13 C 0.33896(11) 0.69507(14) 0.99067(15) 0.0319(4) Uani 1 1 d . . . . .
H13 H 0.312535 0.701272 1.018664 0.038 Uiso 1 1 calc R U . . .
C10 C 0.44171(12) 0.81924(13) 0.91868(15) 0.0322(4) Uani 1 1 d . . . . .
H10 H 0.428850 0.869493 0.925898 0.039 Uiso 1 1 calc R U . . .
C00W C 0.34117(11) 0.28827(12) 0.88033(14) 0.0278(4) Uani 1 1 d . . . . .
H00F H 0.339790 0.324217 0.925202 0.033 Uiso 1 1 calc R U . . .
H00G H 0.365628 0.240799 0.916993 0.033 Uiso 1 1 calc R U . . .
C19 C 0.42448(11) 0.28149(12) 0.82036(15) 0.0274(4) Uani 1 1 d . . . . .
F00Y F 0.1792(2) 0.59053(15) 0.6004(3) 0.1103(11) Uani 0.85 1 d D . P A 1
C00Z C 0.21506(12) 0.25545(15) 0.83650(17) 0.0379(5) Uani 1 1 d . . . . .
H00H H 0.166997 0.238455 0.784237 0.057 Uiso 1 1 calc R U . . .
H00I H 0.211534 0.304064 0.863242 0.057 Uiso 1 1 calc R U . . .
H00J H 0.237210 0.216349 0.887562 0.057 Uiso 1 1 calc R U . . .
C010 C 0.42674(12) 0.19267(12) 0.82405(16) 0.0325(4) Uani 1 1 d . . . . .
H01A H 0.413520 0.175357 0.868454 0.039 Uiso 1 1 calc R U . . .
H01B H 0.476656 0.175888 0.851973 0.039 Uiso 1 1 calc R U . . .
C011 C 0.37665(14) 0.15153(15) 0.72454(18) 0.0405(5) Uani 1 1 d . . . . .
H01C H 0.387334 0.170097 0.677959 0.049 Uiso 1 1 calc R U . . .
H01D H 0.325980 0.163730 0.698210 0.049 Uiso 1 1 calc R U . . .
C012 C 0.3887(2) 0.06188(17) 0.7382(3) 0.0629(8) Uani 1 1 d . . . . .
H01E H 0.357568 0.036268 0.675518 0.094 Uiso 1 1 calc R U . . .
H01F H 0.377033 0.043583 0.783220 0.094 Uiso 1 1 calc R U . . .
H01G H 0.438870 0.050066 0.764250 0.094 Uiso 1 1 calc R U . . .
C013 C 0.1749(2) 0.5431(2) 0.5335(3) 0.0530(7) Uani 0.85 1 d D . P A 1
O1 O 0.31155(14) 0.5050(2) 0.6381(3) 0.0947(11) Uani 0.85 1 d D . P A 1
O00N O 0.2523(9) 0.4165(7) 0.6412(13) 0.056(3) Uani 0.15 1 d D . P B 2
S0 S 0.2524(3) 0.4976(3) 0.6104(3) 0.0333(10) Uani 0.15 1 d D . P B 2
O00T O 0.2677(7) 0.4971(11) 0.5358(9) 0.065(3) Uani 0.15 1 d D . P B 2
C0 C 0.1570(7) 0.5189(11) 0.5389(12) 0.064(3) Uani 0.15 1 d D . P B 2
O1A O 0.2874(6) 0.5511(6) 0.6841(7) 0.042(2) Uani 0.15 1 d D . P B 2
F00S F 0.1307(9) 0.5236(13) 0.5928(13) 0.112(4) Uani 0.15 1 d D . P B 2
F00U F 0.1487(8) 0.5907(9) 0.4990(13) 0.095(4) Uani 0.15 1 d D . P B 2
F00Z F 0.1155(6) 0.4699(9) 0.4674(10) 0.070(3) Uani 0.15 1 d D . P B 2

loop_
_atom_site_aniso_label
_atom_site_aniso_U_11
_atom_site_aniso_U_22
_atom_site_aniso_U_33
_atom_site_aniso_U_23
_atom_site_aniso_U_13
_atom_site_aniso_U_12
S001 0.0258(4) 0.0372(5) 0.0350(4) 0.0080(4) 0.0150(3) 0.0006(3)
N3 0.0178(10) 0.0254(11) 0.0217(10) 0.000 0.0118(8) 0.000
N1 0.0175(7) 0.0248(8) 0.0222(7) 0.0017(6) 0.0125(6) -0.0007(6)
N2 0.0194(7) 0.0295(8) 0.0227(7) 0.0022(6) 0.0138(6) 0.0001(6)
C15 0.0207(8) 0.0317(10) 0.0205(8) 0.0009(7) 0.0116(7) 0.0022(7)
C4 0.0199(8) 0.0271(9) 0.0175(7) -0.0001(6) 0.0100(7) -0.0018(7)
C5 0.0209(8) 0.0301(9) 0.0216(8) -0.0026(7) 0.0124(7) -0.0024(7)
C8 0.0238(9) 0.0297(10) 0.0209(8) -0.0028(7) 0.0111(7) -0.0043(7)
C16 0.0210(8) 0.0300(10) 0.0191(8) -0.0008(7) 0.0108(7) 0.0006(7)
C3 0.0197(8) 0.0252(9) 0.0200(8) 0.0014(6) 0.0117(7) 0.0004(7)
C2 0.0192(8) 0.0285(9) 0.0205(8) 0.0018(7) 0.0117(7) -0.0005(7)
C21 0.0176(8) 0.0245(9) 0.0239(8) 0.0010(7) 0.0120(7) 0.0011(7)
C17 0.0207(8) 0.0285(9) 0.0177(8) -0.0009(7) 0.0096(7) -0.0013(7)
C18 0.0215(9) 0.0281(9) 0.0256(9) 0.0035(7) 0.0131(7) -0.0018(7)
C1 0.0187(8) 0.0280(9) 0.0209(8) 0.0031(7) 0.0113(7) -0.0005(7)
C00G 0.0213(9) 0.0384(11) 0.0316(10) 0.0012(8) 0.0183(8) -0.0021(8)
C6 0.0224(9) 0.0360(11) 0.0233(9) -0.0026(7) 0.0138(7) -0.0058(8)
C14 0.0257(9) 0.0373(11) 0.0283(9) -0.0003(8) 0.0184(8) 0.0011(8)
C7 0.0273(10) 0.0309(10) 0.0252(9) -0.0032(7) 0.0155(8) -0.0091(8)
C11 0.0252(9) 0.0313(10) 0.0239(9) -0.0029(7) 0.0121(8) 0.0006(8)
C9 0.0317(10) 0.0264(10) 0.0297(10) -0.0038(8) 0.0153(8) -0.0051(8)
O00M 0.078(2) 0.0511(14) 0.0420(12) 0.0078(10) 0.0348(14) -0.0118(13)
C12 0.0291(10) 0.0358(11) 0.0296(10) -0.0048(8) 0.0163(9) 0.0044(8)
C00O 0.0290(10) 0.0347(11) 0.0298(10) 0.0006(8) 0.0183(8) -0.0066(8)
C22 0.0288(14) 0.0239(13) 0.0398(15) 0.000 0.0215(13) 0.000
C20 0.0232(9) 0.0241(9) 0.0317(9) 0.0017(7) 0.0171(8) -0.0002(7)
F00R 0.127(2) 0.0466(12) 0.0814(16) 0.0323(11) 0.0618(17) 0.0204(13)
O00S 0.0773(17) 0.0538(13) 0.0681(14) -0.0026(11) 0.0545(14) 0.0118(12)
F00T 0.0393(12) 0.095(2) 0.142(3) 0.0276(18) 0.0377(14) 0.0287(12)
C13 0.0277(10) 0.0419(12) 0.0304(10) -0.0046(8) 0.0189(8) 0.0031(9)
C10 0.0332(11) 0.0291(10) 0.0313(10) -0.0047(8) 0.0164(9) 0.0000(8)
C00W 0.0262(9) 0.0314(10) 0.0278(9) 0.0044(8) 0.0164(8) -0.0035(8)
C19 0.0265(9) 0.0259(9) 0.0316(10) 0.0015(7) 0.0175(8) -0.0027(7)
F00Y 0.199(3) 0.0507(13) 0.156(3) -0.0122(14) 0.146(3) 0.0161(17)
C00Z 0.0292(11) 0.0509(14) 0.0364(11) 0.0004(10) 0.0201(9) -0.0108(10)
C010 0.0366(11) 0.0285(10) 0.0361(11) -0.0012(8) 0.0228(9) -0.0045(8)
C011 0.0407(13) 0.0428(13) 0.0420(12) -0.0076(10) 0.0257(11) -0.0099(10)
C012 0.086(2) 0.0415(15) 0.074(2) -0.0224(14) 0.0524(19) -0.0240(15)
C013 0.0643(17) 0.0358(15) 0.0672(18) 0.0102(12) 0.0420(15) 0.0170(13)
O1 0.0365(13) 0.100(2) 0.104(2) 0.0152(18) 0.0135(15) -0.0278(14)
O00N 0.048(8) 0.040(5) 0.063(9) 0.009(5) 0.021(6) -0.005(4)
S0 0.036(2) 0.027(2) 0.0265(19) -0.0021(16) 0.0117(16) -0.0054(18)
O00T 0.046(6) 0.121(11) 0.042(5) 0.001(5) 0.033(5) -0.001(7)
C0 0.025(4) 0.090(7) 0.056(5) -0.013(4) 0.010(3) 0.022(4)
O1A 0.047(5) 0.041(4) 0.027(3) 0.010(4) 0.015(3) -0.013(4)
F00S 0.073(7) 0.174(13) 0.106(8) -0.035(8) 0.060(7) 0.002(9)
F00U 0.054(7) 0.094(7) 0.087(9) 0.003(5) 0.009(6) 0.026(5)
F00Z 0.020(4) 0.099(8) 0.059(5) -0.011(6) 0.002(3) 0.014(5)

loop_
_atom_type_symbol
_atom_type_description
_atom_type_scat_dispersion_real
_atom_type_scat_dispersion_imag
_atom_type_scat_source
C C 0.0033 0.0016 'International Tables Vol C Tables 4.2.6.8 and 6.1.1.4'
H H 0.0000 0.0000 'International Tables Vol C Tables 4.2.6.8 and 6.1.1.4'
F F 0.0171 0.0103 'International Tables Vol C Tables 4.2.6.8 and 6.1.1.4'
N N 0.0061 0.0033 'International Tables Vol C Tables 4.2.6.8 and 6.1.1.4'
O O 0.0106 0.0060 'International Tables Vol C Tables 4.2.6.8 and 6.1.1.4'
S S 0.1246 0.1234 'International Tables Vol C Tables 4.2.6.8 and 6.1.1.4'

loop_
_geom_angle_atom_site_label_1
_geom_angle_atom_site_label_2
_geom_angle_atom_site_label_3
_geom_angle
_geom_angle_site_symmetry_1
_geom_angle_site_symmetry_3
_geom_angle_publ_flag
O00M S001 O00S 113.00(17) . . ?
O00M S001 C013 102.00(18) . . ?
O00S S001 C013 102.17(17) . . ?
O1 S001 O00M 116.0(2) . . ?
O1 S001 O00S 115.5(2) . . ?
O1 S001 C013 105.8(2) . . ?
C21 N3 C21 118.1(2) . 2_656 ?
C21 N1 C3 132.45(15) . . ?
C1 N1 C3 108.48(15) . . ?
C1 N1 C21 118.49(16) . . ?
C2 N2 C00G 122.92(16) . . ?
C1 N2 C2 108.91(15) . . ?
C1 N2 C00G 125.98(16) . . ?
C16 C15 C2 115.10(16) . . ?
C14 C15 C16 119.23(18) . . ?
C14 C15 C2 125.67(18) . . ?
C5 C4 C3 126.25(17) . . ?
C5 C4 C17 118.79(17) . . ?
C17 C4 C3 114.94(16) . . ?
C4 C5 H5 119.6 . . ?
C6 C5 C4 120.74(18) . . ?
C6 C5 H5 119.6 . . ?
C17 C8 C9 119.36(18) . . ?
C7 C8 C17 119.35(18) . . ?
C7 C8 C9 121.25(18) . . ?
C15 C16 C17 120.97(17) . . ?
C11 C16 C15 119.02(17) . . ?
C11 C16 C17 119.90(18) . . ?
N1 C3 C4 132.65(16) . . ?
C2 C3 N1 105.78(16) . . ?
C2 C3 C4 121.56(17) . . ?
N2 C2 C15 127.91(16) . . ?
C3 C2 N2 108.64(16) . . ?
C3 C2 C15 123.44(17) . . ?
N3 C21 N1 118.67(17) . . ?
N3 C21 C20 124.19(18) . . ?
C20 C21 N1 117.11(16) . . ?
C4 C17 C16 121.93(17) . . ?
C8 C17 C4 119.05(17) . . ?
C8 C17 C16 118.91(17) . . ?
C1 C18 C00W 119.53(17) . . ?
C19 C18 C1 117.53(17) . . ?
C19 C18 C00W 122.65(18) . . ?
N1 C1 C18 122.71(17) . . ?
N2 C1 N1 107.97(16) . . ?
N2 C1 C18 128.93(17) . . ?
N2 C00G H00A 109.5 . . ?
N2 C00G H00B 109.5 . . ?
N2 C00G H00C 109.5 . . ?
H00A C00G H00B 109.5 . . ?
H00A C00G H00C 109.5 . . ?
H00B C00G H00C 109.5 . . ?
C5 C6 H6 119.6 . . ?
C7 C6 C5 120.79(18) . . ?
C7 C6 H6 119.6 . . ?
C15 C14 H14 119.8 . . ?
C13 C14 C15 120.41(19) . . ?
C13 C14 H14 119.8 . . ?
C8 C7 H7 119.8 . . ?
C6 C7 C8 120.42(18) . . ?
C6 C7 H7 119.8 . . ?
C16 C11 C10 118.97(18) . . ?
C12 C11 C16 119.57(19) . . ?
C12 C11 C10 121.46(19) . . ?
C8 C9 H9 119.4 . . ?
C10 C9 C8 121.23(19) . . ?
C10 C9 H9 119.4 . . ?
C11 C12 H12 119.7 . . ?
C13 C12 C11 120.52(19) . . ?
C13 C12 H12 119.7 . . ?
H00D C00O H00E 108.1 . . ?
C00W C00O H00D 109.6 . . ?
C00W C00O H00E 109.6 . . ?
C00Z C00O H00D 109.6 . . ?
C00Z C00O H00E 109.6 . . ?
C00Z C00O C00W 110.42(17) . . ?
C20 C22 H22 119.0 . . ?
C20 C22 H22 119.0 2_656 . ?
C20 C22 C20 122.1(3) 2_656 . ?
C21 C20 C19 121.87(17) . . ?
C22 C20 C21 115.24(18) . . ?
C22 C20 C19 122.89(19) . . ?
C14 C13 H13 119.6 . . ?
C12 C13 C14 120.87(19) . . ?
C12 C13 H13 119.6 . . ?
C11 C10 H10 119.5 . . ?
C9 C10 C11 121.01(19) . . ?
C9 C10 H10 119.5 . . ?
C18 C00W C00O 114.82(16) . . ?
C18 C00W H00F 108.6 . . ?
C18 C00W H00G 108.6 . . ?
C00O C00W H00F 108.6 . . ?
C00O C00W H00G 108.6 . . ?
H00F C00W H00G 107.5 . . ?
C18 C19 C20 119.13(18) . . ?
C18 C19 C010 122.79(18) . . ?
C20 C19 C010 118.08(18) . . ?
C00O C00Z H00H 109.5 . . ?
C00O C00Z H00I 109.5 . . ?
C00O C00Z H00J 109.5 . . ?
H00H C00Z H00I 109.5 . . ?
H00H C00Z H00J 109.5 . . ?
H00I C00Z H00J 109.5 . . ?
C19 C010 H01A 108.5 . . ?
C19 C010 H01B 108.5 . . ?
C19 C010 C011 115.29(19) . . ?
H01A C010 H01B 107.5 . . ?
C011 C010 H01A 108.5 . . ?
C011 C010 H01B 108.5 . . ?
C010 C011 H01C 109.7 . . ?
C010 C011 H01D 109.7 . . ?
C010 C011 C012 109.6(2) . . ?
H01C C011 H01D 108.2 . . ?
C012 C011 H01C 109.7 . . ?
C012 C011 H01D 109.7 . . ?
C011 C012 H01E 109.5 . . ?
C011 C012 H01F 109.5 . . ?
C011 C012 H01G 109.5 . . ?
H01E C012 H01F 109.5 . . ?
H01E C012 H01G 109.5 . . ?
H01F C012 H01G 109.5 . . ?
F00R C013 S001 111.5(3) . . ?
F00T C013 S001 111.2(3) . . ?
F00T C013 F00R 107.7(3) . . ?
F00Y C013 S001 112.0(3) . . ?
F00Y C013 F00R 106.5(3) . . ?
F00Y C013 F00T 107.8(4) . . ?
O00N S0 C0 100.8(9) . . ?
O00T S0 O00N 109.4(11) . . ?
O00T S0 C0 101.6(8) . . ?
O1A S0 O00N 115.8(9) . . ?
O1A S0 O00T 118.1(9) . . ?
O1A S0 C0 108.7(8) . . ?
F00S C0 S0 112.5(13) . . ?
F00S C0 F00U 106.4(17) . . ?
F00S C0 F00Z 106.8(15) . . ?
F00U C0 S0 106.9(11) . . ?
F00Z C0 S0 115.8(11) . . ?
F00Z C0 F00U 108.1(15) . . ?

loop_
_geom_bond_atom_site_label_1
_geom_bond_atom_site_label_2
_geom_bond_distance
_geom_bond_site_symmetry_2
_geom_bond_publ_flag
S001 O00M 1.436(2) . ?
S001 O00S 1.449(3) . ?
S001 C013 1.809(3) . ?
S001 O1 1.414(3) . ?
N3 C21 1.330(2) . ?
N3 C21 1.330(2) 2_656 ?
N1 C3 1.417(2) . ?
N1 C21 1.413(2) . ?
N1 C1 1.388(2) . ?
N2 C2 1.394(2) . ?
N2 C1 1.352(2) . ?
N2 C00G 1.481(2) . ?
C15 C16 1.429(3) . ?
C15 C2 1.443(3) . ?
C15 C14 1.411(3) . ?
C4 C5 1.399(3) . ?
C4 C3 1.446(3) . ?
C4 C17 1.438(3) . ?
C5 H5 0.9300 . ?
C5 C6 1.393(3) . ?
C8 C17 1.425(3) . ?
C8 C7 1.410(3) . ?
C8 C9 1.443(3) . ?
C16 C17 1.441(3) . ?
C16 C11 1.428(3) . ?
C3 C2 1.385(2) . ?
C21 C20 1.409(3) . ?
C18 C1 1.439(3) . ?
C18 C00W 1.514(3) . ?
C18 C19 1.372(3) . ?
C00G H00A 0.9600 . ?
C00G H00B 0.9600 . ?
C00G H00C 0.9600 . ?
C6 H6 0.9300 . ?
C6 C7 1.383(3) . ?
C14 H14 0.9300 . ?
C14 C13 1.395(3) . ?
C7 H7 0.9300 . ?
C11 C12 1.411(3) . ?
C11 C10 1.439(3) . ?
C9 H9 0.9300 . ?
C9 C10 1.353(3) . ?
C12 H12 0.9300 . ?
C12 C13 1.382(3) . ?
C00O H00D 0.9700 . ?
C00O H00E 0.9700 . ?
C00O C00W 1.545(3) . ?
C00O C00Z 1.523(3) . ?
C22 H22 0.9300 . ?
C22 C20 1.401(2) . ?
C22 C20 1.401(2) 2_656 ?
C20 C19 1.454(3) . ?
F00R C013 1.344(4) . ?
F00T C013 1.335(5) . ?
C13 H13 0.9300 . ?
C10 H10 0.9300 . ?
C00W H00F 0.9700 . ?
C00W H00G 0.9700 . ?
C19 C010 1.513(3) . ?
F00Y C013 1.322(5) . ?
C00Z H00H 0.9600 . ?
C00Z H00I 0.9600 . ?
C00Z H00J 0.9600 . ?
C010 H01A 0.9700 . ?
C010 H01B 0.9700 . ?
C010 C011 1.530(3) . ?
C011 H01C 0.9700 . ?
C011 H01D 0.9700 . ?
C011 C012 1.544(4) . ?
C012 H01E 0.9600 . ?
C012 H01F 0.9600 . ?
C012 H01G 0.9600 . ?
O00N S0 1.471(12) . ?
S0 O00T 1.438(11) . ?
S0 C0 1.780(13) . ?
S0 O1A 1.354(10) . ?
C0 F00S 1.304(16) . ?
C0 F00U 1.350(16) . ?
C0 F00Z 1.304(16) . ?

loop_
_geom_torsion_atom_site_label_1
_geom_torsion_atom_site_label_2
_geom_torsion_atom_site_label_3
_geom_torsion_atom_site_label_4
_geom_torsion
_geom_torsion_site_symmetry_1
_geom_torsion_site_symmetry_2
_geom_torsion_site_symmetry_3
_geom_torsion_site_symmetry_4
_geom_torsion_publ_flag
N3 C21 C20 C22 9.3(3) . . . . ?
N3 C21 C20 C19 -170.39(16) . . . . ?
N1 C3 C2 N2 -0.17(19) . . . . ?
N1 C3 C2 C15 -179.30(16) . . . . ?
N1 C21 C20 C22 -172.76(14) . . . . ?
N1 C21 C20 C19 7.6(3) . . . . ?
C15 C16 C17 C4 -0.9(3) . . . . ?
C15 C16 C17 C8 -177.08(16) . . . . ?
C15 C16 C11 C12 3.9(3) . . . . ?
C15 C16 C11 C10 -176.95(17) . . . . ?
C15 C14 C13 C12 0.4(3) . . . . ?
C4 C5 C6 C7 0.2(3) . . . . ?
C4 C3 C2 N2 -179.39(16) . . . . ?
C4 C3 C2 C15 1.5(3) . . . . ?
C5 C4 C3 N1 -13.3(3) . . . . ?
C5 C4 C3 C2 165.70(17) . . . . ?
C5 C4 C17 C8 10.0(2) . . . . ?
C5 C4 C17 C16 -166.13(16) . . . . ?
C5 C6 C7 C8 6.0(3) . . . . ?
C8 C9 C10 C11 -0.7(3) . . . . ?
C16 C15 C2 N2 -168.81(17) . . . . ?
C16 C15 C2 C3 10.2(3) . . . . ?
C16 C15 C14 C13 5.1(3) . . . . ?
C16 C11 C12 C13 1.6(3) . . . . ?
C16 C11 C10 C9 -6.0(3) . . . . ?
C3 N1 C21 N3 -11.5(3) . . . . ?
C3 N1 C21 C20 170.45(18) . . . . ?
C3 N1 C1 N2 4.60(19) . . . . ?
C3 N1 C1 C18 -168.84(17) . . . . ?
C3 C4 C5 C6 173.64(17) . . . . ?
C3 C4 C17 C8 -171.57(16) . . . . ?
C3 C4 C17 C16 12.3(2) . . . . ?
C2 N2 C1 N1 -4.70(19) . . . . ?
C2 N2 C1 C18 168.20(18) . . . . ?
C2 C15 C16 C17 -10.2(2) . . . . ?
C2 C15 C16 C11 173.53(17) . . . . ?
C2 C15 C14 C13 -175.63(19) . . . . ?
C21 N3 C21 N1 177.13(18) 2_656 . . . ?
C21 N3 C21 C20 -4.94(14) 2_656 . . . ?
C21 N1 C3 C4 -12.7(3) . . . . ?
C21 N1 C3 C2 168.22(18) . . . . ?
C21 N1 C1 N2 -167.77(15) . . . . ?
C21 N1 C1 C18 18.8(2) . . . . ?
C21 C20 C19 C18 6.0(3) . . . . ?
C21 C20 C19 C010 -173.61(18) . . . . ?
C17 C4 C5 C6 -8.1(3) . . . . ?
C17 C4 C3 N1 168.44(18) . . . . ?
C17 C4 C3 C2 -12.6(2) . . . . ?
C17 C8 C7 C6 -3.9(3) . . . . ?
C17 C8 C9 C10 6.8(3) . . . . ?
C17 C16 C11 C12 -172.42(17) . . . . ?
C17 C16 C11 C10 6.8(3) . . . . ?
C18 C19 C010 C011 101.3(2) . . . . ?
C1 N1 C3 C4 176.41(18) . . . . ?
C1 N1 C3 C2 -2.68(19) . . . . ?
C1 N1 C21 N3 158.70(14) . . . . ?
C1 N1 C21 C20 -19.4(2) . . . . ?
C1 N2 C2 C15 -177.87(18) . . . . ?
C1 N2 C2 C3 3.0(2) . . . . ?
C1 C18 C00W C00O 99.5(2) . . . . ?
C1 C18 C19 C20 -7.4(3) . . . . ?
C1 C18 C19 C010 172.25(18) . . . . ?
C00G N2 C2 C15 18.1(3) . . . . ?
C00G N2 C2 C3 -161.03(16) . . . . ?
C00G N2 C1 N1 158.76(16) . . . . ?
C00G N2 C1 C18 -28.3(3) . . . . ?
C14 C15 C16 C17 169.11(17) . . . . ?
C14 C15 C16 C11 -7.1(3) . . . . ?
C14 C15 C2 N2 11.9(3) . . . . ?
C14 C15 C2 C3 -169.12(18) . . . . ?
C7 C8 C17 C4 -4.1(3) . . . . ?
C7 C8 C17 C16 172.14(17) . . . . ?
C7 C8 C9 C10 -171.16(19) . . . . ?
C11 C16 C17 C4 175.29(17) . . . . ?
C11 C16 C17 C8 -0.9(3) . . . . ?
C11 C12 C13 C14 -3.7(3) . . . . ?
C9 C8 C17 C4 177.92(17) . . . . ?
C9 C8 C17 C16 -5.8(3) . . . . ?
C9 C8 C7 C6 174.06(18) . . . . ?
O00M S001 C013 F00R 178.3(3) . . . . ?
O00M S001 C013 F00T -61.5(3) . . . . ?
O00M S001 C013 F00Y 59.1(3) . . . . ?
C12 C11 C10 C9 173.12(19) . . . . ?
C22 C20 C19 C18 -173.62(16) . . . . ?
C22 C20 C19 C010 6.7(3) . . . . ?
C20 C22 C20 C21 -4.20(12) 2_656 . . . ?
C20 C22 C20 C19 175.5(2) 2_656 . . . ?
C20 C19 C010 C011 -79.0(3) . . . . ?
O00S S001 C013 F00R -64.7(3) . . . . ?
O00S S001 C013 F00T 55.5(3) . . . . ?
O00S S001 C013 F00Y 176.1(3) . . . . ?
C10 C11 C12 C13 -177.59(19) . . . . ?
C00W C18 C1 N1 168.99(16) . . . . ?
C00W C18 C1 N2 -3.0(3) . . . . ?
C00W C18 C19 C20 178.94(18) . . . . ?
C00W C18 C19 C010 -1.4(3) . . . . ?
C19 C18 C1 N1 -4.9(3) . . . . ?
C19 C18 C1 N2 -176.87(18) . . . . ?
C19 C18 C00W C00O -86.9(2) . . . . ?
C19 C010 C011 C012 175.9(2) . . . . ?
C00Z C00O C00W C18 -162.19(19) . . . . ?
O1 S001 C013 F00R 56.5(3) . . . . ?
O1 S001 C013 F00T 176.7(3) . . . . ?
O1 S001 C013 F00Y -62.6(3) . . . . ?
O00N S0 C0 F00S 68.5(17) . . . . ?
O00N S0 C0 F00U -175.2(14) . . . . ?
O00N S0 C0 F00Z -54.7(17) . . . . ?
O00T S0 C0 F00S -179.0(16) . . . . ?
O00T S0 C0 F00U -62.6(15) . . . . ?
O00T S0 C0 F00Z 57.8(17) . . . . ?
O1A S0 C0 F00S -53.7(17) . . . . ?
O1A S0 C0 F00U 62.6(14) . . . . ?
O1A S0 C0 F00Z -177.0(14) . . . . ?
